data_7025930
loop_
_publ_author_name
'Phelan, W. Adam'
'Nguyen, Giang V.'
'Karki, Amar B.'
'Young, David P.'
'Chan, Julia Y.'

_publ_section_title
;
 Synthesis, structure, magnetic and transport properties of LnFeSb3 (Ln =
 Pr, Nd, Sm, Gd, and Tb)--tuning of anisotropic long-range magnetic order
 as a function of Ln.
;
_journal_issue 28
_journal_name_full 'Dalton transactions (Cambridge, England : 2003)'
_journal_page_first 6403
_journal_page_last 6409
_journal_paper_doi 10.1039/c0dt00058b
_journal_volume 39
_journal_year 2010
_chemical_formula_moiety 'Fe Nd Sb3'
_chemical_formula_sum 'Fe Nd Sb3'
_chemical_formula_weight 565.34
_chemical_name_systematic
;
?
;
_space_group_IT_number 57
_symmetry_cell_setting orthorhombic
_symmetry_space_group_name_Hall '-P 2c 2b'
_symmetry_space_group_name_H-M 'P b c m'
_atom_sites_solution_primary direct
_atom_sites_solution_secondary difmap
_audit_creation_method SHELXL-97
_cell_angle_alpha 90
_cell_angle_beta 90
_cell_angle_gamma 90
_cell_formula_units_Z 8
_cell_length_a 12.6790(2)
_cell_length_b 6.1630(3)
_cell_length_c 12.1370(3)
_cell_measurement_reflns_used 2352
_cell_measurement_temperature 298(5)
_cell_measurement_theta_max 34.972
_cell_measurement_theta_min 0.998
_cell_volume 948.39(5)
_computing_structure_refinement 'SHELXL-97 (Sheldrick, 1997)'
_computing_structure_solution 'SHELXS-97 (Sheldrick, 1990)'
_diffrn_ambient_temperature 298(5)
_diffrn_measured_fraction_theta_full 0.997
_diffrn_measured_fraction_theta_max 0.997
_diffrn_measurement_device_type 'Nonius KappaCCD'
_diffrn_measurement_method '\w and \f scans'
_diffrn_radiation_monochromator graphite
_diffrn_radiation_source 'fine-focus sealed tube'
_diffrn_radiation_type MoK\a
_diffrn_radiation_wavelength 0.71073
_diffrn_reflns_av_R_equivalents 0.0347
_diffrn_reflns_av_sigmaI/netI 0.0454
_diffrn_reflns_limit_h_max 20
_diffrn_reflns_limit_h_min -20
_diffrn_reflns_limit_k_max 9
_diffrn_reflns_limit_k_min -9
_diffrn_reflns_limit_l_max 19
_diffrn_reflns_limit_l_min -19
_diffrn_reflns_number 3918
_diffrn_reflns_theta_full 34.97
_diffrn_reflns_theta_max 34.97
_diffrn_reflns_theta_min 1.61
_exptl_absorpt_coefficient_mu 30.409
_exptl_absorpt_correction_T_max 0.5169
_exptl_absorpt_correction_T_min 0.2088
_exptl_absorpt_correction_type multi-scan
_exptl_absorpt_process_details 'HKL Scalepack (Otwinowski & Minor 1997)'
_exptl_crystal_colour silver
_exptl_crystal_density_diffrn 7.919
_exptl_crystal_density_method 'not measured'
_exptl_crystal_description plate
_exptl_crystal_F_000 1912
_exptl_crystal_size_max 0.08
_exptl_crystal_size_mid 0.05
_exptl_crystal_size_min 0.03
_refine_diff_density_max 3.922
_refine_diff_density_min -3.653
_refine_diff_density_rms 0.710
_refine_ls_extinction_coef 0.0040(2)
_refine_ls_extinction_expression Fc^*^=kFc[1+0.001xFc^2^\l^3^/sin(2\q)]^-1/4^
_refine_ls_extinction_method SHELXL
_refine_ls_goodness_of_fit_ref 1.120
_refine_ls_matrix_type full
_refine_ls_number_parameters 53
_refine_ls_number_reflns 2157
_refine_ls_number_restraints 0
_refine_ls_restrained_S_all 1.120
_refine_ls_R_factor_all 0.0419
_refine_ls_R_factor_gt 0.0379
_refine_ls_shift/su_max 0.001
_refine_ls_shift/su_mean 0.000
_refine_ls_structure_factor_coef Fsqd
_refine_ls_weighting_details 'calc w=1/[\s^2^(Fo^2^)+(0.0581P)^2^+11.7017P] where P=(Fo^2^+2Fc^2^)/3'
_refine_ls_weighting_scheme calc
_refine_ls_wR_factor_gt 0.1033
_refine_ls_wR_factor_ref 0.1125
_reflns_number_gt 1970
_reflns_number_total 2157
_reflns_threshold_expression I>2\s(I)
_cod_data_source_file c0dt00058b.txt
_cod_data_source_block NdFeSb3
_cod_depositor_comments
;
The following automatic conversions were performed:

'_symmetry_cell_setting' value 'Orthorhombic' changed to
'orthorhombic' according to
/home/saulius/struct/CIF-dictionaries/cif_core.dic dictionary named
'cif_core.dic' version 2.4.2 from 2011-04-26.

Automatic conversion script
Id: cif_fix_values 1891 2012-01-12 08:04:46Z andrius 
;
_cod_original_sg_symbol_H-M 'P b c m '
_cod_database_code 7025930

loop_
_symmetry_equiv_pos_as_xyz
'x, y, z'
'-x, -y, z+1/2'
'x, -y+1/2, -z'
'-x, y+1/2, -z+1/2'
'-x, -y, -z'
'x, y, -z-1/2'
'-x, y-1/2, z'
'x, -y-1/2, z-1/2'

loop_
_atom_site_label
_atom_site_type_symbol
_atom_site_fract_x
_atom_site_fract_y
_atom_site_fract_z
_atom_site_U_iso_or_equiv
_atom_site_adp_type
_atom_site_occupancy
_atom_site_symmetry_multiplicity
_atom_site_calc_flag
_atom_site_refinement_flags
Nd1 Nd 0.69957(4) 0.2500 0.0000 0.00772(12) Uani 1 2 d S
Nd2 Nd 0.30703(4) 0.27582(8) 0.7500 0.00757(12) Uani 1 2 d S
Fe1 Fe 0.10107(7) 0.03803(15) 0.86044(7) 0.00936(17) Uani 1 1 d .
Sb1 Sb 0.97164(5) 0.2500 0.0000 0.00897(14) Uani 1 2 d S
Sb2 Sb 0.78036(5) 0.26467(9) 0.7500 0.00830(13) Uani 1 2 d S
Sb3 Sb 0.50275(3) 0.51211(7) 0.87662(3) 0.00848(12) Uani 1 1 d .
Sb4 Sb 0.22219(5) 0.2500 0.0000 0.00809(13) Uani 1 2 d S
Sb5 Sb 0.93923(4) 0.89557(9) 0.7500 0.00888(13) Uani 1 2 d S

loop_
_atom_site_aniso_label
_atom_site_aniso_U_11
_atom_site_aniso_U_22
_atom_site_aniso_U_33
_atom_site_aniso_U_23
_atom_site_aniso_U_13
_atom_site_aniso_U_12
Nd1 0.0062(2) 0.0082(2) 0.0087(2) -0.00035(12) 0.000 0.000
Nd2 0.0055(2) 0.0089(2) 0.0084(2) 0.000 0.000 0.00012(13)
Fe1 0.0083(4) 0.0095(3) 0.0103(4) -0.0007(3) 0.0002(3) 0.0004(3)
Sb1 0.0076(2) 0.0085(2) 0.0108(3) 0.00069(15) 0.000 0.000
Sb2 0.0076(3) 0.0085(2) 0.0088(3) 0.000 0.000 -0.00102(15)
Sb3 0.0066(2) 0.0097(2) 0.0091(2) -0.00018(11) -0.00012(11) -0.00018(10)
Sb4 0.0081(3) 0.0081(2) 0.0081(3) -0.00087(15) 0.000 0.000
Sb5 0.0057(2) 0.0089(2) 0.0120(2) 0.000 0.000 -0.00118(16)

loop_
_atom_type_symbol
_atom_type_description
_atom_type_scat_dispersion_real
_atom_type_scat_dispersion_imag
_atom_type_scat_source
Nd Nd -0.1943 3.0179 'International Tables Vol C Tables 4.2.6.8 and 6.1.1.4'
Fe Fe 0.3463 0.8444 'International Tables Vol C Tables 4.2.6.8 and 6.1.1.4'
Sb Sb -0.5866 1.5461 'International Tables Vol C Tables 4.2.6.8 and 6.1.1.4'

loop_
_geom_angle_atom_site_label_1
_geom_angle_atom_site_label_2
_geom_angle_atom_site_label_3
_geom_angle
_geom_angle_site_symmetry_1
_geom_angle_site_symmetry_3
Sb2 Nd1 Sb2 142.71(3) 3_556 1_554
Sb2 Nd1 Sb4 82.828(11) 3_556 5_655
Sb2 Nd1 Sb4 85.922(12) 1_554 5_655
Sb2 Nd1 Sb4 85.922(12) 3_556 5_665
Sb2 Nd1 Sb4 82.828(11) 1_554 5_665
Sb4 Nd1 Sb4 144.31(3) 5_655 5_665
Sb2 Nd1 Sb3 80.326(12) 3_556 5_666
Sb2 Nd1 Sb3 131.550(15) 1_554 5_666
Sb4 Nd1 Sb3 131.194(14) 5_655 5_666
Sb4 Nd1 Sb3 79.397(12) 5_665 5_666
Sb2 Nd1 Sb3 131.550(15) 3_556 7_654
Sb2 Nd1 Sb3 80.326(12) 1_554 7_654
Sb4 Nd1 Sb3 79.397(12) 5_655 7_654
Sb4 Nd1 Sb3 131.195(14) 5_665 7_654
Sb3 Nd1 Sb3 78.494(17) 5_666 7_654
Sb2 Nd1 Sb3 132.805(14) 3_556 1_554
Sb2 Nd1 Sb3 78.459(12) 1_554 1_554
Sb4 Nd1 Sb3 133.765(13) 5_655 1_554
Sb4 Nd1 Sb3 76.572(12) 5_665 1_554
Sb3 Nd1 Sb3 53.700(13) 5_666 1_554
Sb3 Nd1 Sb3 55.307(8) 7_654 1_554
Sb2 Nd1 Sb3 78.459(12) 3_556 3_556
Sb2 Nd1 Sb3 132.804(14) 1_554 3_556
Sb4 Nd1 Sb3 76.571(12) 5_655 3_556
Sb4 Nd1 Sb3 133.765(13) 5_665 3_556
Sb3 Nd1 Sb3 55.307(8) 5_666 3_556
Sb3 Nd1 Sb3 53.700(13) 7_654 3_556
Sb3 Nd1 Sb3 82.869(17) 1_554 3_556
Sb2 Nd1 Sb1 71.353(13) 3_556 .
Sb2 Nd1 Sb1 71.353(13) 1_554 .
Sb4 Nd1 Sb1 72.156(13) 5_655 .
Sb4 Nd1 Sb1 72.156(13) 5_665 .
Sb3 Nd1 Sb1 140.753(9) 5_666 .
Sb3 Nd1 Sb1 140.753(9) 7_654 .
Sb3 Nd1 Sb1 138.565(9) 1_554 .
Sb3 Nd1 Sb1 138.565(9) 3_556 .
Sb2 Nd1 Fe1 45.650(18) 3_556 5_656
Sb2 Nd1 Fe1 103.90(2) 1_554 5_656
Sb4 Nd1 Fe1 45.609(17) 5_655 5_656
Sb4 Nd1 Fe1 105.06(2) 5_665 5_656
Sb3 Nd1 Fe1 124.149(15) 5_666 5_656
Sb3 Nd1 Fe1 123.368(16) 7_654 5_656
Sb3 Nd1 Fe1 177.230(19) 1_554 5_656
Sb3 Nd1 Fe1 94.420(17) 3_556 5_656
Sb1 Nd1 Fe1 44.147(16) . 5_656
Sb2 Nd1 Fe1 103.90(2) 3_556 7_664
Sb2 Nd1 Fe1 45.650(18) 1_554 7_664
Sb4 Nd1 Fe1 105.06(2) 5_655 7_664
Sb4 Nd1 Fe1 45.609(17) 5_665 7_664
Sb3 Nd1 Fe1 123.369(16) 5_666 7_664
Sb3 Nd1 Fe1 124.149(15) 7_654 7_664
Sb3 Nd1 Fe1 94.421(16) 1_554 7_664
Sb3 Nd1 Fe1 177.230(19) 3_556 7_664
Sb1 Nd1 Fe1 44.148(16) . 7_664
Fe1 Nd1 Fe1 88.30(3) 5_656 7_664
Sb5 Nd2 Sb2 56.509(16) 7_655 7_665
Sb5 Nd2 Sb4 71.734(13) 7_655 6_556
Sb2 Nd2 Sb4 86.052(10) 7_665 6_556
Sb5 Nd2 Sb4 71.734(13) 7_655 1_556
Sb2 Nd2 Sb4 86.052(11) 7_665 1_556
Sb4 Nd2 Sb4 140.57(3) 6_556 1_556
Sb5 Nd2 Sb3 129.618(16) 7_655 6_557
Sb2 Nd2 Sb3 81.002(15) 7_665 6_557
Sb4 Nd2 Sb3 80.354(12) 6_556 6_557
Sb4 Nd2 Sb3 136.007(15) 1_556 6_557
Sb5 Nd2 Sb3 129.617(16) 7_655 .
Sb2 Nd2 Sb3 81.001(15) 7_665 .
Sb4 Nd2 Sb3 136.007(15) 6_556 .
Sb4 Nd2 Sb3 80.354(12) 1_556 .
Sb3 Nd2 Sb3 56.213(15) 6_557 .
Sb5 Nd2 Fe1 47.79(2) 7_655 .
Sb2 Nd2 Fe1 98.31(2) 7_665 .
Sb4 Nd2 Fe1 95.56(2) 6_556 .
Sb4 Nd2 Fe1 47.755(18) 1_556 .
Sb3 Nd2 Fe1 175.887(18) 6_557 .
Sb3 Nd2 Fe1 127.768(17) . .
Sb5 Nd2 Fe1 47.789(19) 7_655 6_557
Sb2 Nd2 Fe1 98.31(2) 7_665 6_557
Sb4 Nd2 Fe1 47.755(18) 6_556 6_557
Sb4 Nd2 Fe1 95.56(2) 1_556 6_557
Sb3 Nd2 Fe1 127.768(17) 6_557 6_557
Sb3 Nd2 Fe1 175.887(18) . 6_557
Fe1 Nd2 Fe1 48.23(3) . 6_557
Sb5 Nd2 Sb3 145.813(13) 7_655 7_655
Sb2 Nd2 Sb3 135.792(15) 7_665 7_655
Sb4 Nd2 Sb3 131.308(16) 6_556 7_655
Sb4 Nd2 Sb3 77.320(12) 1_556 7_655
Sb3 Nd2 Sb3 83.275(13) 6_557 7_655
Sb3 Nd2 Sb3 56.130(7) . 7_655
Fe1 Nd2 Sb3 99.905(19) . 7_655
Fe1 Nd2 Sb3 123.63(2) 6_557 7_655
Sb5 Nd2 Sb3 145.813(13) 7_655 4_646
Sb2 Nd2 Sb3 135.792(15) 7_665 4_646
Sb4 Nd2 Sb3 77.320(12) 6_556 4_646
Sb4 Nd2 Sb3 131.308(15) 1_556 4_646
Sb3 Nd2 Sb3 56.130(7) 6_557 4_646
Sb3 Nd2 Sb3 83.275(13) . 4_646
Fe1 Nd2 Sb3 123.63(2) . 4_646
Fe1 Nd2 Sb3 99.905(19) 6_557 4_646
Sb3 Nd2 Sb3 55.705(15) 7_655 4_646
Sb5 Nd2 Sb2 83.922(18) 7_655 7_655
Sb2 Nd2 Sb2 140.43(2) 7_665 7_655
Sb4 Nd2 Sb2 80.950(10) 6_556 7_655
Sb4 Nd2 Sb2 80.950(10) 1_556 7_655
Sb3 Nd2 Sb2 132.342(15) 6_557 7_655
Sb3 Nd2 Sb2 132.342(15) . 7_655
Fe1 Nd2 Sb2 46.727(19) . 7_655
Fe1 Nd2 Sb2 46.727(19) 6_557 7_655
Sb3 Nd2 Sb2 77.124(14) 7_655 7_655
Sb3 Nd2 Sb2 77.124(14) 4_646 7_655
Sb5 Fe1 Sb1 80.05(3) 1_445 5_656
Sb5 Fe1 Sb2 88.40(3) 1_445 7_655
Sb1 Fe1 Sb2 95.55(3) 5_656 7_655
Sb5 Fe1 Sb5 82.36(3) 1_445 7_655
Sb1 Fe1 Sb5 145.96(4) 5_656 7_655
Sb2 Fe1 Sb5 112.87(3) 7_655 7_655
Sb5 Fe1 Sb4 163.36(4) 1_445 1_556
Sb1 Fe1 Sb4 97.21(3) 5_656 1_556
Sb2 Fe1 Sb4 108.22(4) 7_655 1_556
Sb5 Fe1 Sb4 91.46(3) 7_655 1_556
Sb5 Fe1 Fe1 59.01(2) 1_445 6_557
Sb1 Fe1 Fe1 130.258(19) 5_656 6_557
Sb2 Fe1 Fe1 59.31(2) 7_655 6_557
Sb5 Fe1 Fe1 59.35(2) 7_655 6_557
Sb4 Fe1 Fe1 130.03(2) 1_556 6_557
Sb5 Fe1 Sb1 90.41(3) 1_445 1_456
Sb1 Fe1 Sb1 73.03(2) 5_656 1_456
Sb2 Fe1 Sb1 168.54(4) 7_655 1_456
Sb5 Fe1 Sb1 78.22(3) 7_655 1_456
Sb4 Fe1 Sb1 73.17(3) 1_556 1_456
Fe1 Fe1 Sb1 128.92(2) 6_557 1_456
Sb5 Fe1 Nd2 124.58(3) 1_445 .
Sb1 Fe1 Nd2 147.83(4) 5_656 .
Sb2 Fe1 Nd2 67.81(2) 7_655 .
Sb5 Fe1 Nd2 64.66(2) 7_655 .
Sb4 Fe1 Nd2 64.98(2) 1_556 .
Fe1 Fe1 Nd2 65.885(16) 6_557 .
Sb1 Fe1 Nd2 121.65(3) 1_456 .
Sb5 Fe1 Nd1 130.03(3) 1_445 5_656
Sb1 Fe1 Nd1 66.45(2) 5_656 5_656
Sb2 Fe1 Nd1 60.746(19) 7_655 5_656
Sb5 Fe1 Nd1 143.79(3) 7_655 5_656
Sb4 Fe1 Nd1 61.460(19) 1_556 5_656
Fe1 Fe1 Nd1 118.739(14) 6_557 5_656
Sb1 Fe1 Nd1 112.26(3) 1_456 5_656
Nd2 Fe1 Nd1 81.40(2) . 5_656
Fe1 Sb1 Fe1 138.81(5) 5_656 7_664
Fe1 Sb1 Fe1 106.97(2) 5_656 1_654
Fe1 Sb1 Fe1 97.83(3) 7_664 1_654
Fe1 Sb1 Fe1 97.83(3) 5_656 3_656
Fe1 Sb1 Fe1 106.97(2) 7_664 3_656
Fe1 Sb1 Fe1 105.01(4) 1_654 3_656
Fe1 Sb1 Sb1 54.58(2) 5_656 5_755
Fe1 Sb1 Sb1 137.69(2) 7_664 5_755
Fe1 Sb1 Sb1 52.40(2) 1_654 5_755
Fe1 Sb1 Sb1 109.49(3) 3_656 5_755
Fe1 Sb1 Sb1 137.69(2) 5_656 5_765
Fe1 Sb1 Sb1 54.58(2) 7_664 5_765
Fe1 Sb1 Sb1 109.49(3) 1_654 5_765
Fe1 Sb1 Sb1 52.40(2) 3_656 5_765
Sb1 Sb1 Sb1 153.73(4) 5_755 5_765
Fe1 Sb1 Sb4 110.59(2) 5_656 1_655
Fe1 Sb1 Sb4 110.59(2) 7_664 1_655
Fe1 Sb1 Sb4 52.51(2) 1_654 1_655
Fe1 Sb1 Sb4 52.51(2) 3_656 1_655
Sb1 Sb1 Sb4 76.86(2) 5_755 1_655
Sb1 Sb1 Sb4 76.86(2) 5_765 1_655
Fe1 Sb1 Nd1 69.41(2) 5_656 .
Fe1 Sb1 Nd1 69.41(2) 7_664 .
Fe1 Sb1 Nd1 127.49(2) 1_654 .
Fe1 Sb1 Nd1 127.49(2) 3_656 .
Sb1 Sb1 Nd1 103.14(2) 5_755 .
Sb1 Sb1 Nd1 103.14(2) 5_765 .
Sb4 Sb1 Nd1 180.0 1_655 .
Fe1 Sb2 Fe1 61.39(4) 7_665 4_656
Fe1 Sb2 Sb5 95.78(3) 7_665 1_545
Fe1 Sb2 Sb5 95.78(3) 4_656 1_545
Fe1 Sb2 Nd1 133.21(3) 7_665 6_556
Fe1 Sb2 Nd1 73.60(2) 4_656 6_556
Sb5 Sb2 Nd1 101.002(12) 1_545 6_556
Fe1 Sb2 Nd1 73.60(2) 7_665 1_556
Fe1 Sb2 Nd1 133.21(3) 4_656 1_556
Sb5 Sb2 Nd1 101.002(12) 1_545 1_556
Nd1 Sb2 Nd1 142.56(3) 6_556 1_556
Fe1 Sb2 Nd2 143.11(2) 7_665 7_655
Fe1 Sb2 Nd2 143.11(2) 4_656 7_655
Sb5 Sb2 Nd2 61.719(16) 1_545 7_655
Nd1 Sb2 Nd2 82.134(11) 6_556 7_655
Nd1 Sb2 Nd2 82.134(11) 1_556 7_655
Fe1 Sb2 Nd2 65.46(2) 7_665 7_665
Fe1 Sb2 Nd2 65.46(2) 4_656 7_665
Sb5 Sb2 Nd2 157.85(2) 1_545 7_665
Nd1 Sb2 Nd2 85.442(11) 6_556 7_665
Nd1 Sb2 Nd2 85.442(11) 1_556 7_665
Nd2 Sb2 Nd2 140.43(2) 7_655 7_665
Sb3 Sb3 Sb3 176.850(16) 5_667 6_557
Sb3 Sb3 Sb3 92.822(16) 5_667 7_665
Sb3 Sb3 Sb3 90.0 6_557 7_665
Sb3 Sb3 Sb3 87.117(16) 5_667 7_655
Sb3 Sb3 Sb3 90.0 6_557 7_655
Sb3 Sb3 Sb3 177.40(3) 7_665 7_655
Sb3 Sb3 Nd2 115.497(19) 5_667 .
Sb3 Sb3 Nd2 61.893(7) 6_557 .
Sb3 Sb3 Nd2 115.409(17) 7_665 .
Sb3 Sb3 Nd2 62.383(14) 7_655 .
Sb3 Sb3 Nd2 120.54(2) 5_667 7_665
Sb3 Sb3 Nd2 62.148(7) 6_557 7_665
Sb3 Sb3 Nd2 61.486(13) 7_665 7_665
Sb3 Sb3 Nd2 120.703(17) 7_655 7_665
Nd2 Sb3 Nd2 123.936(13) . 7_665
Sb3 Sb3 Nd1 63.424(13) 5_667 5_666
Sb3 Sb3 Nd1 116.877(7) 6_557 5_666
Sb3 Sb3 Nd1 62.611(12) 7_665 5_666
Sb3 Sb3 Nd1 115.147(17) 7_655 5_666
Nd2 Sb3 Nd1 79.713(13) . 5_666
Nd2 Sb3 Nd1 124.078(15) 7_665 5_666
Sb3 Sb3 Nd1 62.876(13) 5_667 1_556
Sb3 Sb3 Nd1 116.736(7) 6_557 1_556
Sb3 Sb3 Nd1 120.144(16) 7_665 1_556
Sb3 Sb3 Nd1 62.082(12) 7_655 1_556
Nd2 Sb3 Nd1 124.446(15) . 1_556
Nd2 Sb3 Nd1 84.278(13) 7_665 1_556
Nd1 Sb3 Nd1 126.300(13) 5_666 1_556
Fe1 Sb4 Fe1 108.65(4) 1_554 3_556
Fe1 Sb4 Sb1 54.32(2) 1_554 1_455
Fe1 Sb4 Sb1 54.32(2) 3_556 1_455
Fe1 Sb4 Nd2 140.87(2) 1_554 3_556
Fe1 Sb4 Nd2 67.27(2) 3_556 3_556
Sb1 Sb4 Nd2 109.495(13) 1_455 3_556
Fe1 Sb4 Nd2 67.27(2) 1_554 1_554
Fe1 Sb4 Nd2 140.87(2) 3_556 1_554
Sb1 Sb4 Nd2 109.495(13) 1_455 1_554
Nd2 Sb4 Nd2 141.01(3) 3_556 1_554
Fe1 Sb4 Nd1 72.93(2) 1_554 5_655
Fe1 Sb4 Nd1 130.61(2) 3_556 5_655
Sb1 Sb4 Nd1 107.845(13) 1_455 5_655
Nd2 Sb4 Nd1 81.415(10) 3_556 5_655
Nd2 Sb4 Nd1 86.832(11) 1_554 5_655
Fe1 Sb4 Nd1 130.61(2) 1_554 5_665
Fe1 Sb4 Nd1 72.93(2) 3_556 5_665
Sb1 Sb4 Nd1 107.845(13) 1_455 5_665
Nd2 Sb4 Nd1 86.832(11) 3_556 5_665
Nd2 Sb4 Nd1 81.415(10) 1_554 5_665
Nd1 Sb4 Nd1 144.31(3) 5_655 5_665
Fe1 Sb5 Fe1 61.98(4) 1_665 6_667
Fe1 Sb5 Fe1 134.29(3) 1_665 4_656
Fe1 Sb5 Fe1 99.98(3) 6_667 4_656
Fe1 Sb5 Fe1 99.98(3) 1_665 7_665
Fe1 Sb5 Fe1 134.29(3) 6_667 7_665
Fe1 Sb5 Fe1 61.30(4) 4_656 7_665
Fe1 Sb5 Sb2 105.67(3) 1_665 1_565
Fe1 Sb5 Sb2 105.67(3) 6_667 1_565
Fe1 Sb5 Sb2 119.91(3) 4_656 1_565
Fe1 Sb5 Sb2 119.91(3) 7_665 1_565
Fe1 Sb5 Nd2 147.63(2) 1_665 7_665
Fe1 Sb5 Nd2 147.63(2) 6_667 7_665
Fe1 Sb5 Nd2 67.55(2) 4_656 7_665
Fe1 Sb5 Nd2 67.55(2) 7_665 7_665
Sb2 Sb5 Nd2 61.773(17) 1_565 7_665

loop_
_geom_bond_atom_site_label_1
_geom_bond_atom_site_label_2
_geom_bond_distance
_geom_bond_site_symmetry_2
Nd1 Sb2 3.2038(3) 3_556
Nd1 Sb2 3.2038(3) 1_554
Nd1 Sb4 3.2372(3) 5_655
Nd1 Sb4 3.2372(3) 5_665
Nd1 Sb3 3.3125(5) 5_666
Nd1 Sb3 3.3125(5) 7_654
Nd1 Sb3 3.3285(5) 1_554
Nd1 Sb3 3.3286(5) 3_556
Nd1 Sb1 3.4496(7) .
Nd1 Fe1 3.5227(10) 5_656
Nd1 Fe1 3.5227(10) 7_664
Nd2 Sb5 3.2084(7) 7_655
Nd2 Sb2 3.2101(7) 7_665
Nd2 Sb4 3.2232(3) 6_556
Nd2 Sb4 3.2232(3) 1_556
Nd2 Sb3 3.2620(5) 6_557
Nd2 Sb3 3.2620(5) .
Nd2 Fe1 3.2808(10) .
Nd2 Fe1 3.2808(10) 6_557
Nd2 Sb3 3.2893(6) 7_655
Nd2 Sb3 3.2893(6) 4_646
Nd2 Sb2 3.3394(7) 7_655
Fe1 Sb5 2.6034(10) 1_445
Fe1 Sb1 2.6211(10) 5_656
Fe1 Sb2 2.6259(10) 7_655
Fe1 Sb5 2.6293(11) 7_655
Fe1 Sb4 2.6333(9) 1_556
Fe1 Fe1 2.6809(18) 6_557
Fe1 Sb1 2.6960(9) 1_456
Fe1 Nd1 3.5227(10) 5_656
Sb1 Fe1 2.6211(10) 5_656
Sb1 Fe1 2.6211(9) 7_664
Sb1 Fe1 2.6960(9) 1_654
Sb1 Fe1 2.6960(9) 3_656
Sb1 Sb1 3.1643(3) 5_755
Sb1 Sb1 3.1643(3) 5_765
Sb1 Sb4 3.1767(8) 1_655
Sb2 Fe1 2.6259(10) 7_665
Sb2 Fe1 2.6259(10) 4_656
Sb2 Sb5 3.0384(8) 1_545
Sb2 Nd1 3.2038(3) 6_556
Sb2 Nd1 3.2038(3) 1_556
Sb2 Nd2 3.2100(7) 7_655
Sb2 Nd2 3.3394(7) 7_665
Sb3 Sb3 2.9995(7) 5_667
Sb3 Sb3 3.0735(7) 6_557
Sb3 Sb3 3.08227(15) 7_665
Sb3 Sb3 3.08231(15) 7_655
Sb3 Nd2 3.2893(6) 7_665
Sb3 Nd1 3.3125(5) 5_666
Sb3 Nd1 3.3285(5) 1_556
Sb4 Fe1 2.6332(9) 1_554
Sb4 Fe1 2.6332(9) 3_556
Sb4 Sb1 3.1767(8) 1_455
Sb4 Nd2 3.2232(3) 3_556
Sb4 Nd2 3.2232(3) 1_554
Sb4 Nd1 3.2372(3) 5_655
Sb4 Nd1 3.2372(3) 5_665
Sb5 Fe1 2.6034(10) 1_665
Sb5 Fe1 2.6034(10) 6_667
Sb5 Fe1 2.6293(11) 4_656
Sb5 Fe1 2.6293(11) 7_665
Sb5 Sb2 3.0384(8) 1_565
Sb5 Nd2 3.2084(7) 7_665
